data_7704935
loop_
_publ_author_name
'Srinivasan, Anandi'
'Campos, Jes\'us'
'Giraud, Nicolas'
'Robert, Marc'
'Rivada-Wheelaghan, Orestes'

_publ_section_title
;
 Mn<sup>I</sup> complex redox potential tunability by remote lewis acid
 interaction.
;
_journal_issue 46
_journal_name_full 'Dalton transactions (Cambridge, England : 2003)'
_journal_page_first 16623
_journal_page_last 16626
_journal_paper_doi 10.1039/d0dt02467h
_journal_volume 49
_journal_year 2020
_chemical_formula_moiety '[Mn(L1)(CO4)]'
_chemical_formula_sum 'C28 H32 Mn N3 O6'
_chemical_formula_weight 561.50
_space_group_crystal_system tetragonal
_space_group_IT_number 92
_space_group_name_Hall 'P 4abw 2nw'
_space_group_name_H-M_alt 'P 41 21 2'
_atom_sites_solution_hydrogens geom
_audit_creation_method SHELXL-2014/7
_audit_update_record
;
2020-05-06 deposited with the CCDC.	2020-07-24 downloaded from the CCDC.
;
_cell_angle_alpha 90
_cell_angle_beta 90
_cell_angle_gamma 90
_cell_formula_units_Z 8
_cell_length_a 18.495(5)
_cell_length_b 18.495(5)
_cell_length_c 17.890(6)
_cell_measurement_reflns_used 3141
_cell_measurement_temperature 193(2)
_cell_measurement_theta_max 24.76
_cell_measurement_theta_min 2.46
_cell_volume 6120(3)
_computing_cell_refinement 'Bruker APEX3'
_computing_data_collection 'Bruker APEX3'
_computing_data_reduction 'Bruker APEX3'
_computing_molecular_graphics 'Mercury (Macrae et al., 2008)'
_computing_publication_material 'CIFTAB (Sheldrick, 1997)'
_computing_structure_refinement 'SHELXL-2014/7 (Sheldrick, 2014)'
_computing_structure_solution 'SHELXT 2014/5 (Sheldrick, 2014)'
_diffrn_ambient_temperature 193(2)
_diffrn_measured_fraction_theta_full 0.993
_diffrn_measured_fraction_theta_max 0.992
_diffrn_measurement_device_type 'Bruker D8Quest'
_diffrn_measurement_method '\f and \w scans'
_diffrn_radiation_type MoK\a
_diffrn_radiation_wavelength 0.71073
_diffrn_reflns_av_R_equivalents 0.1883
_diffrn_reflns_av_unetI/netI 0.0970
_diffrn_reflns_Laue_measured_fraction_full 0.993
_diffrn_reflns_Laue_measured_fraction_max 0.992
_diffrn_reflns_limit_h_max 21
_diffrn_reflns_limit_h_min -21
_diffrn_reflns_limit_k_max 19
_diffrn_reflns_limit_k_min -21
_diffrn_reflns_limit_l_max 21
_diffrn_reflns_limit_l_min -21
_diffrn_reflns_number 43454
_diffrn_reflns_point_group_measured_fraction_full 0.993
_diffrn_reflns_point_group_measured_fraction_max 0.992
_diffrn_reflns_theta_full 25.063
_diffrn_reflns_theta_max 25.063
_diffrn_reflns_theta_min 2.202
_diffrn_source 'IuS 3.0 Microfocus Source'
_diffrn_standards_decay_% '< 1'
_diffrn_standards_interval_count 0
_diffrn_standards_number 0
_exptl_absorpt_coefficient_mu 0.473
_exptl_absorpt_correction_T_max 0.7452
_exptl_absorpt_correction_T_min 0.5938
_exptl_absorpt_correction_type multi-scan
_exptl_absorpt_process_details 'Apex3 v2016.9-0 (Bruker, 2016)'
_exptl_crystal_colour yellow
_exptl_crystal_density_diffrn 1.219
_exptl_crystal_density_method 'not measured'
_exptl_crystal_description plate
_exptl_crystal_F_000 2352
_exptl_crystal_size_max 0.18
_exptl_crystal_size_mid 0.14
_exptl_crystal_size_min 0.07
_refine_diff_density_max 0.745
_refine_diff_density_min -0.326
_refine_diff_density_rms 0.068
_refine_ls_abs_structure_details
;
 Flack x determined using 1177 quotients [(I+)-(I-)]/[(I+)+(I-)]
 (Parsons, Flack and Wagner, Acta Cryst. B69 (2013) 249-259).
;
_refine_ls_abs_structure_Flack 0.03(2)
_refine_ls_extinction_method none
_refine_ls_goodness_of_fit_ref 1.042
_refine_ls_hydrogen_treatment constr
_refine_ls_matrix_type full
_refine_ls_number_parameters 349
_refine_ls_number_reflns 5395
_refine_ls_number_restraints 0
_refine_ls_restrained_S_all 1.042
_refine_ls_R_factor_all 0.1152
_refine_ls_R_factor_gt 0.0709
_refine_ls_shift/su_max 0.000
_refine_ls_shift/su_mean 0.000
_refine_ls_structure_factor_coef Fsqd
_refine_ls_weighting_details 'w=1/[\s^2^(Fo^2^)+(0.0802P)^2^+6.1417P] where P=(Fo^2^+2Fc^2^)/3'
_refine_ls_weighting_scheme calc
_refine_ls_wR_factor_gt 0.1593
_refine_ls_wR_factor_ref 0.1881
_reflns_Friedel_coverage 0.745
_reflns_Friedel_fraction_full 0.993
_reflns_Friedel_fraction_max 0.993
_reflns_number_gt 3726
_reflns_number_total 5395
_reflns_threshold_expression 'I > 2\s(I)'
_cod_data_source_file d0dt02467h2.cif
_cod_data_source_block shelx
_cod_depositor_comments 'Adding full bibliography for 7704935.cif.'
_cod_original_cell_volume 6120(4)
_cod_database_code 7704935
_shelx_shelxl_version_number 2014/7
_shelx_space_group_comment
;
The symmetry employed for this shelxl refinement is uniquely defined
by the following loop, which should always be used as a source of
symmetry information in preference to the above space-group names.
They are only intended as comments.
;

loop_
_space_group_symop_operation_xyz
'x, y, z'
'-y+1/2, x+1/2, z+1/4'
'-x, -y, z+1/2'
'y+1/2, -x+1/2, z+3/4'
'x+1/2, -y+1/2, -z+3/4'
'y, x, -z'
'-x+1/2, y+1/2, -z+1/4'
'-y, -x, -z+1/2'

loop_
_atom_site_label
_atom_site_type_symbol
_atom_site_fract_x
_atom_site_fract_y
_atom_site_fract_z
_atom_site_U_iso_or_equiv
_atom_site_adp_type
_atom_site_occupancy
_atom_site_site_symmetry_order
_atom_site_calc_flag
_atom_site_refinement_flags_posn
_atom_site_refinement_flags_adp
_atom_site_refinement_flags_occupancy
_atom_site_disorder_assembly
_atom_site_disorder_group
Mn1 Mn 0.70320(7) 0.47987(7) 0.51647(8) 0.0357(3) Uani 1 1 d . . . . .
O4 O 0.5761(4) 0.4343(4) 0.4273(5) 0.069(2) Uani 1 1 d . . . . .
O1 O 0.8037(4) 0.6213(3) 0.5471(3) 0.0468(15) Uani 1 1 d . . . . .
O5 O 0.6909(4) 0.6187(3) 0.4323(4) 0.0566(19) Uani 1 1 d . . . . .
O3 O 0.6057(4) 0.5380(4) 0.6372(5) 0.065(2) Uani 1 1 d . . . . .
O2 O 0.8066(5) 0.4228(5) 0.4017(5) 0.080(3) Uani 1 1 d . . . . .
N3 N 0.6887(4) 0.3201(3) 0.5783(4) 0.0363(17) Uani 1 1 d . . . . .
N2 N 0.7714(4) 0.3878(4) 0.6242(4) 0.0348(17) Uani 1 1 d . . . . .
N1 N 0.7896(3) 0.5042(3) 0.5855(4) 0.0330(16) Uani 1 1 d . . . . .
C23 C 0.6249(5) 0.4506(5) 0.4625(5) 0.044(2) Uani 1 1 d . . . . .
C7 C 0.7772(5) 0.3222(4) 0.6610(5) 0.042(2) Uani 1 1 d . . . . .
H7 H 0.8103 0.3099 0.6980 0.051 Uiso 1 1 calc R U . . .
C5 C 0.8128(5) 0.4519(5) 0.6334(5) 0.039(2) Uani 1 1 d . . . . .
C4 C 0.8674(5) 0.4562(5) 0.6837(6) 0.050(3) Uani 1 1 d . . . . .
H4 H 0.8805 0.4175 0.7139 0.060 Uiso 1 1 calc R U . . .
C3 C 0.9031(5) 0.5241(6) 0.6869(6) 0.056(3) Uani 1 1 d . . . . .
H3 H 0.9407 0.5310 0.7206 0.068 Uiso 1 1 calc R U . . .
C2 C 0.8827(6) 0.5788(6) 0.6414(6) 0.054(3) Uani 1 1 d . . . . .
H2 H 0.9068 0.6229 0.6442 0.064 Uiso 1 1 calc R U . . .
C1 C 0.8253(5) 0.5703(5) 0.5893(6) 0.041(2) Uani 1 1 d . . . . .
C9 C 0.6280(5) 0.2929(5) 0.5360(5) 0.044(2) Uani 1 1 d . . . . .
C14 C 0.5584(5) 0.3040(5) 0.5657(6) 0.051(3) Uani 1 1 d . . . . .
C18 C 0.5466(5) 0.3447(6) 0.6382(7) 0.062(3) Uani 1 1 d . . . . .
H18 H 0.5896 0.3744 0.6474 0.074 Uiso 1 1 calc R U . . .
C20 C 0.4807(7) 0.3957(7) 0.6363(9) 0.095(5) Uani 1 1 d . . . . .
H20A H 0.4851 0.4282 0.5947 0.142 Uiso 1 1 calc R U . . .
H20B H 0.4786 0.4229 0.6819 0.142 Uiso 1 1 calc R U . . .
H20C H 0.4373 0.3676 0.6310 0.142 Uiso 1 1 calc R U . . .
C19 C 0.5407(6) 0.2898(7) 0.7020(6) 0.073(3) Uani 1 1 d . . . . .
H19A H 0.5013 0.2573 0.6922 0.109 Uiso 1 1 calc R U . . .
H19B H 0.5323 0.3148 0.7482 0.109 Uiso 1 1 calc R U . . .
H19C H 0.5849 0.2628 0.7055 0.109 Uiso 1 1 calc R U . . .
C30 C 0.5005(6) 0.2743(7) 0.5250(8) 0.077(4) Uani 1 1 d . . . . .
H30 H 0.4535 0.2796 0.5425 0.092 Uiso 1 1 calc R U . . .
C12 C 0.5131(8) 0.2372(8) 0.4592(8) 0.089(4) Uani 1 1 d . . . . .
H12 H 0.4742 0.2183 0.4328 0.106 Uiso 1 1 calc R U . . .
C11 C 0.5809(9) 0.2279(7) 0.4323(8) 0.083(4) Uani 1 1 d . . . . .
H11 H 0.5875 0.2021 0.3882 0.099 Uiso 1 1 calc R U . . .
C10 C 0.6418(6) 0.2562(5) 0.4697(6) 0.058(3) Uani 1 1 d . . . . .
C15 C 0.7159(8) 0.2423(6) 0.4391(7) 0.074(4) Uani 1 1 d . . . . .
H15 H 0.7483 0.2761 0.4648 0.089 Uiso 1 1 calc R U . . .
C16 C 0.7235(10) 0.2585(10) 0.3540(7) 0.116(6) Uani 1 1 d . . . . .
H16A H 0.6811 0.2419 0.3282 0.174 Uiso 1 1 calc R U . . .
H16B H 0.7652 0.2339 0.3347 0.174 Uiso 1 1 calc R U . . .
H16C H 0.7289 0.3096 0.3466 0.174 Uiso 1 1 calc R U . . .
C17 C 0.7431(9) 0.1660(8) 0.4582(11) 0.123(7) Uani 1 1 d . . . . .
H17A H 0.7475 0.1613 0.5115 0.184 Uiso 1 1 calc R U . . .
H17B H 0.7894 0.1584 0.4353 0.184 Uiso 1 1 calc R U . . .
H17C H 0.7094 0.1308 0.4398 0.184 Uiso 1 1 calc R U . . .
C24 C 0.7000(5) 0.5682(5) 0.4672(5) 0.041(2) Uani 1 1 d . . . . .
C22 C 0.6429(5) 0.5155(5) 0.5912(6) 0.046(2) Uani 1 1 d . . . . .
C21 C 0.7662(6) 0.4448(5) 0.4456(6) 0.049(2) Uani 1 1 d . . . . .
C8 C 0.7248(5) 0.2795(5) 0.6320(5) 0.040(2) Uani 1 1 d . . . . .
H8 H 0.7148 0.2320 0.6456 0.049 Uiso 1 1 calc R U . . .
C6 C 0.7174(4) 0.3881(4) 0.5740(5) 0.0314(19) Uani 1 1 d . . . . .
C26 C 0.7109(8) 0.5402(8) 0.2447(11) 0.110(5) Uani 1 1 d . . . . .
H26A H 0.7038 0.5719 0.2021 0.132 Uiso 1 1 calc R U . . .
H26B H 0.7044 0.5684 0.2899 0.132 Uiso 1 1 calc R U . . .
O6 O 0.7834(5) 0.5097(5) 0.2428(6) 0.097(3) Uani 1 1 d . . . . .
C28 C 0.8333(10) 0.5628(9) 0.2565(13) 0.139(7) Uani 1 1 d . . . . .
H28A H 0.8267 0.5829 0.3061 0.166 Uiso 1 1 calc R U . . .
H28B H 0.8292 0.6014 0.2201 0.166 Uiso 1 1 calc R U . . .
C29 C 0.9075(8) 0.5253(11) 0.2502(13) 0.151(8) Uani 1 1 d . . . . .
H29A H 0.9121 0.4897 0.2890 0.226 Uiso 1 1 calc R U . . .
H29B H 0.9452 0.5606 0.2554 0.226 Uiso 1 1 calc R U . . .
H29C H 0.9115 0.5022 0.2023 0.226 Uiso 1 1 calc R U . . .
C25 C 0.6583(9) 0.4807(10) 0.2425(11) 0.132(6) Uani 1 1 d . . . . .
H25A H 0.6463 0.4699 0.1914 0.198 Uiso 1 1 calc R U . . .
H25B H 0.6153 0.4946 0.2689 0.198 Uiso 1 1 calc R U . . .
H25C H 0.6789 0.4386 0.2656 0.198 Uiso 1 1 calc R U . . .

loop_
_atom_site_aniso_label
_atom_site_aniso_U_11
_atom_site_aniso_U_22
_atom_site_aniso_U_33
_atom_site_aniso_U_23
_atom_site_aniso_U_13
_atom_site_aniso_U_12
Mn1 0.0367(7) 0.0321(7) 0.0384(7) 0.0078(6) 0.0006(6) 0.0023(6)
O4 0.062(5) 0.062(5) 0.082(6) 0.013(4) -0.031(5) -0.011(4)
O1 0.057(4) 0.033(3) 0.051(4) 0.007(3) -0.003(3) -0.005(3)
O5 0.052(4) 0.043(4) 0.074(5) 0.031(4) -0.013(4) -0.003(3)
O3 0.070(5) 0.058(5) 0.067(5) 0.002(4) 0.024(4) 0.014(4)
O2 0.095(6) 0.086(6) 0.058(5) 0.005(4) 0.027(5) 0.035(5)
N3 0.041(4) 0.033(4) 0.035(4) 0.006(3) 0.000(3) 0.005(3)
N2 0.041(4) 0.029(4) 0.034(4) 0.005(3) -0.006(3) 0.005(3)
N1 0.029(3) 0.031(4) 0.040(4) 0.007(3) 0.004(3) 0.000(3)
C23 0.048(6) 0.039(5) 0.047(6) 0.017(4) -0.005(5) 0.002(4)
C7 0.045(5) 0.033(5) 0.048(6) 0.008(4) -0.002(4) 0.006(4)
C5 0.035(5) 0.035(5) 0.047(6) 0.004(4) 0.001(4) 0.002(4)
C4 0.041(5) 0.042(5) 0.066(7) 0.011(5) -0.010(5) 0.003(4)
C3 0.044(5) 0.058(6) 0.067(7) 0.002(6) -0.014(5) -0.012(5)
C2 0.054(6) 0.044(6) 0.063(7) -0.002(5) -0.006(5) -0.007(5)
C1 0.040(5) 0.035(5) 0.048(6) 0.006(4) 0.001(4) 0.001(4)
C9 0.047(5) 0.034(5) 0.050(6) 0.009(5) -0.009(4) -0.007(4)
C14 0.039(5) 0.048(6) 0.067(7) 0.018(5) -0.009(5) -0.009(4)
C18 0.041(6) 0.068(7) 0.076(8) 0.001(6) 0.016(5) -0.003(5)
C20 0.061(8) 0.074(9) 0.149(14) 0.025(9) 0.025(9) 0.013(7)
C19 0.060(7) 0.088(9) 0.070(8) 0.011(7) 0.010(6) 0.005(6)
C30 0.051(7) 0.082(9) 0.098(10) 0.011(8) -0.022(6) -0.011(5)
C12 0.084(10) 0.098(10) 0.084(10) -0.003(8) -0.034(8) -0.022(8)
C11 0.111(12) 0.074(9) 0.064(9) -0.007(7) -0.014(8) -0.019(8)
C10 0.081(8) 0.042(6) 0.053(7) -0.008(5) -0.007(6) -0.011(5)
C15 0.108(10) 0.057(7) 0.058(8) -0.009(6) 0.012(7) 0.002(7)
C16 0.155(16) 0.148(14) 0.046(8) -0.023(9) 0.028(9) -0.017(12)
C17 0.118(13) 0.069(9) 0.181(19) -0.009(10) 0.034(12) 0.035(8)
C24 0.041(5) 0.046(5) 0.037(5) 0.006(4) -0.001(4) -0.003(4)
C22 0.045(5) 0.038(5) 0.055(7) 0.020(5) -0.002(5) 0.004(4)
C21 0.061(6) 0.041(5) 0.043(6) 0.009(4) -0.002(5) 0.008(5)
C8 0.049(5) 0.029(5) 0.043(6) 0.008(4) -0.004(4) 0.002(4)
C6 0.035(5) 0.030(4) 0.029(5) 0.006(3) 0.009(4) 0.002(3)
C26 0.081(10) 0.112(12) 0.137(15) -0.011(11) 0.015(10) 0.011(9)
O6 0.104(7) 0.090(6) 0.095(7) -0.010(5) -0.012(6) -0.012(6)
C28 0.148(17) 0.091(12) 0.18(2) -0.034(13) 0.012(16) -0.027(12)
C29 0.078(11) 0.171(19) 0.20(2) -0.052(19) -0.008(13) -0.008(12)
C25 0.109(13) 0.152(16) 0.136(17) 0.029(15) 0.002(12) 0.004(12)

loop_
_atom_type_symbol
_atom_type_description
_atom_type_scat_dispersion_real
_atom_type_scat_dispersion_imag
_atom_type_scat_source
C C 0.0033 0.0016 'International Tables Vol C Tables 4.2.6.8 and 6.1.1.4'
H H 0.0000 0.0000 'International Tables Vol C Tables 4.2.6.8 and 6.1.1.4'
Mn Mn 0.3368 0.7283 'International Tables Vol C Tables 4.2.6.8 and 6.1.1.4'
N N 0.0061 0.0033 'International Tables Vol C Tables 4.2.6.8 and 6.1.1.4'
O O 0.0106 0.0060 'International Tables Vol C Tables 4.2.6.8 and 6.1.1.4'

loop_
_geom_angle_atom_site_label_1
_geom_angle_atom_site_label_2
_geom_angle_atom_site_label_3
_geom_angle
_geom_angle_site_symmetry_1
_geom_angle_site_symmetry_3
_geom_angle_publ_flag
C23 Mn1 C21 91.9(4) . . ?
C23 Mn1 C24 89.1(4) . . ?
C21 Mn1 C24 90.2(4) . . ?
C23 Mn1 C22 90.6(5) . . ?
C21 Mn1 C22 177.4(4) . . ?
C24 Mn1 C22 90.6(4) . . ?
C23 Mn1 C6 97.2(4) . . ?
C21 Mn1 C6 88.4(4) . . ?
C24 Mn1 C6 173.6(4) . . ?
C22 Mn1 C6 90.6(4) . . ?
C23 Mn1 N1 173.9(3) . . ?
C21 Mn1 N1 89.9(4) . . ?
C24 Mn1 N1 96.7(3) . . ?
C22 Mn1 N1 87.5(4) . . ?
C6 Mn1 N1 77.1(3) . . ?
C6 N3 C8 110.4(7) . . ?
C6 N3 C9 126.4(7) . . ?
C8 N3 C9 123.2(7) . . ?
C6 N2 C7 112.3(7) . . ?
C6 N2 C5 118.4(7) . . ?
C7 N2 C5 129.3(7) . . ?
C5 N1 C1 116.4(7) . . ?
C5 N1 Mn1 117.6(5) . . ?
C1 N1 Mn1 125.9(6) . . ?
O4 C23 Mn1 177.7(8) . . ?
C8 C7 N2 105.8(8) . . ?
C8 C7 H7 127.1 . . ?
N2 C7 H7 127.1 . . ?
C4 C5 N1 127.6(8) . . ?
C4 C5 N2 121.9(8) . . ?
N1 C5 N2 110.5(7) . . ?
C5 C4 C3 115.2(9) . . ?
C5 C4 H4 122.4 . . ?
C3 C4 H4 122.4 . . ?
C2 C3 C4 120.5(9) . . ?
C2 C3 H3 119.8 . . ?
C4 C3 H3 119.8 . . ?
C3 C2 C1 121.4(9) . . ?
C3 C2 H2 119.3 . . ?
C1 C2 H2 119.3 . . ?
O1 C1 N1 118.3(8) . . ?
O1 C1 C2 122.8(8) . . ?
N1 C1 C2 118.9(8) . . ?
C10 C9 C14 124.1(9) . . ?
C10 C9 N3 118.3(9) . . ?
C14 C9 N3 117.6(9) . . ?
C30 C14 C9 116.4(11) . . ?
C30 C14 C18 121.9(10) . . ?
C9 C14 C18 121.8(8) . . ?
C14 C18 C19 108.6(9) . . ?
C14 C18 C20 113.4(11) . . ?
C19 C18 C20 111.5(9) . . ?
C14 C18 H18 107.7 . . ?
C19 C18 H18 107.7 . . ?
C20 C18 H18 107.7 . . ?
C18 C20 H20A 109.5 . . ?
C18 C20 H20B 109.5 . . ?
H20A C20 H20B 109.5 . . ?
C18 C20 H20C 109.5 . . ?
H20A C20 H20C 109.5 . . ?
H20B C20 H20C 109.5 . . ?
C18 C19 H19A 109.5 . . ?
C18 C19 H19B 109.5 . . ?
H19A C19 H19B 109.5 . . ?
C18 C19 H19C 109.5 . . ?
H19A C19 H19C 109.5 . . ?
H19B C19 H19C 109.5 . . ?
C12 C30 C14 120.5(12) . . ?
C12 C30 H30 119.8 . . ?
C14 C30 H30 119.8 . . ?
C11 C12 C30 121.4(12) . . ?
C11 C12 H12 119.3 . . ?
C30 C12 H12 119.3 . . ?
C12 C11 C10 121.6(13) . . ?
C12 C11 H11 119.2 . . ?
C10 C11 H11 119.2 . . ?
C9 C10 C11 116.1(11) . . ?
C9 C10 C15 124.3(10) . . ?
C11 C10 C15 119.5(11) . . ?
C10 C15 C17 112.1(11) . . ?
C10 C15 C16 114.0(12) . . ?
C17 C15 C16 111.3(12) . . ?
C10 C15 H15 106.3 . . ?
C17 C15 H15 106.3 . . ?
C16 C15 H15 106.3 . . ?
C15 C16 H16A 109.5 . . ?
C15 C16 H16B 109.5 . . ?
H16A C16 H16B 109.5 . . ?
C15 C16 H16C 109.5 . . ?
H16A C16 H16C 109.5 . . ?
H16B C16 H16C 109.5 . . ?
C15 C17 H17A 109.5 . . ?
C15 C17 H17B 109.5 . . ?
H17A C17 H17B 109.5 . . ?
C15 C17 H17C 109.5 . . ?
H17A C17 H17C 109.5 . . ?
H17B C17 H17C 109.5 . . ?
O5 C24 Mn1 171.4(8) . . ?
O3 C22 Mn1 179.5(9) . . ?
O2 C21 Mn1 179.1(10) . . ?
C7 C8 N3 107.1(7) . . ?
C7 C8 H8 126.4 . . ?
N3 C8 H8 126.4 . . ?
N2 C6 N3 104.3(7) . . ?
N2 C6 Mn1 116.4(6) . . ?
N3 C6 Mn1 139.2(6) . . ?
O6 C26 C25 108.6(13) . . ?
O6 C26 H26A 110.0 . . ?
C25 C26 H26A 110.0 . . ?
O6 C26 H26B 110.0 . . ?
C25 C26 H26B 110.0 . . ?
H26A C26 H26B 108.4 . . ?
C28 O6 C26 109.9(12) . . ?
O6 C28 C29 105.4(13) . . ?
O6 C28 H28A 110.7 . . ?
C29 C28 H28A 110.7 . . ?
O6 C28 H28B 110.7 . . ?
C29 C28 H28B 110.7 . . ?
H28A C28 H28B 108.8 . . ?
C28 C29 H29A 109.5 . . ?
C28 C29 H29B 109.5 . . ?
H29A C29 H29B 109.5 . . ?
C28 C29 H29C 109.5 . . ?
H29A C29 H29C 109.5 . . ?
H29B C29 H29C 109.5 . . ?
C26 C25 H25A 109.5 . . ?
C26 C25 H25B 109.5 . . ?
H25A C25 H25B 109.5 . . ?
C26 C25 H25C 109.5 . . ?
H25A C25 H25C 109.5 . . ?
H25B C25 H25C 109.5 . . ?

loop_
_geom_bond_atom_site_label_1
_geom_bond_atom_site_label_2
_geom_bond_distance
_geom_bond_site_symmetry_2
_geom_bond_publ_flag
Mn1 C23 1.823(10) . ?
Mn1 C21 1.841(11) . ?
Mn1 C24 1.857(9) . ?
Mn1 C22 1.860(11) . ?
Mn1 C6 2.002(8) . ?
Mn1 N1 2.070(7) . ?
O4 C23 1.140(11) . ?
O1 C1 1.272(10) . ?
O5 C24 1.136(10) . ?
O3 C22 1.151(12) . ?
O2 C21 1.157(12) . ?
N3 C6 1.368(10) . ?
N3 C8 1.391(10) . ?
N3 C9 1.443(11) . ?
N2 C6 1.343(10) . ?
N2 C7 1.386(10) . ?
N2 C5 1.420(11) . ?
N1 C5 1.362(11) . ?
N1 C1 1.391(11) . ?
C7 C8 1.353(12) . ?
C7 H7 0.9300 . ?
C5 C4 1.354(13) . ?
C4 C3 1.420(14) . ?
C4 H4 0.9300 . ?
C3 C2 1.352(15) . ?
C3 H3 0.9300 . ?
C2 C1 1.421(14) . ?
C2 H2 0.9300 . ?
C9 C10 1.390(14) . ?
C9 C14 1.408(13) . ?
C14 C30 1.407(14) . ?
C14 C18 1.517(15) . ?
C18 C19 1.532(15) . ?
C18 C20 1.542(15) . ?
C18 H18 0.9800 . ?
C20 H20A 0.9600 . ?
C20 H20B 0.9600 . ?
C20 H20C 0.9600 . ?
C19 H19A 0.9600 . ?
C19 H19B 0.9600 . ?
C19 H19C 0.9600 . ?
C30 C12 1.381(18) . ?
C30 H30 0.9300 . ?
C12 C11 1.354(19) . ?
C12 H12 0.9300 . ?
C11 C10 1.410(17) . ?
C11 H11 0.9300 . ?
C10 C15 1.498(17) . ?
C15 C17 1.536(17) . ?
C15 C16 1.559(16) . ?
C15 H15 0.9800 . ?
C16 H16A 0.9600 . ?
C16 H16B 0.9600 . ?
C16 H16C 0.9600 . ?
C17 H17A 0.9600 . ?
C17 H17B 0.9600 . ?
C17 H17C 0.9600 . ?
C8 H8 0.9300 . ?
C26 O6 1.454(16) . ?
C26 C25 1.47(2) . ?
C26 H26A 0.9700 . ?
C26 H26B 0.9700 . ?
O6 C28 1.370(17) . ?
C28 C29 1.54(2) . ?
C28 H28A 0.9700 . ?
C28 H28B 0.9700 . ?
C29 H29A 0.9600 . ?
C29 H29B 0.9600 . ?
C29 H29C 0.9600 . ?
C25 H25A 0.9600 . ?
C25 H25B 0.9600 . ?
C25 H25C 0.9600 . ?

loop_
_geom_torsion_atom_site_label_1
_geom_torsion_atom_site_label_2
_geom_torsion_atom_site_label_3
_geom_torsion_atom_site_label_4
_geom_torsion
_geom_torsion_site_symmetry_1
_geom_torsion_site_symmetry_2
_geom_torsion_site_symmetry_3
_geom_torsion_site_symmetry_4
_geom_torsion_publ_flag
C6 N2 C7 C8 0.4(10) . . . . ?
C5 N2 C7 C8 179.4(8) . . . . ?
C1 N1 C5 C4 -1.1(14) . . . . ?
Mn1 N1 C5 C4 -179.2(8) . . . . ?
C1 N1 C5 N2 179.4(7) . . . . ?
Mn1 N1 C5 N2 1.3(9) . . . . ?
C6 N2 C5 C4 179.0(8) . . . . ?
C7 N2 C5 C4 0.1(15) . . . . ?
C6 N2 C5 N1 -1.5(11) . . . . ?
C7 N2 C5 N1 179.6(8) . . . . ?
N1 C5 C4 C3 1.2(15) . . . . ?
N2 C5 C4 C3 -179.3(9) . . . . ?
C5 C4 C3 C2 -0.7(15) . . . . ?
C4 C3 C2 C1 0.1(17) . . . . ?
C5 N1 C1 O1 -177.8(8) . . . . ?
Mn1 N1 C1 O1 0.2(12) . . . . ?
C5 N1 C1 C2 0.4(13) . . . . ?
Mn1 N1 C1 C2 178.4(7) . . . . ?
C3 C2 C1 O1 178.1(10) . . . . ?
C3 C2 C1 N1 0.0(15) . . . . ?
C6 N3 C9 C10 94.0(10) . . . . ?
C8 N3 C9 C10 -88.4(11) . . . . ?
C6 N3 C9 C14 -87.4(11) . . . . ?
C8 N3 C9 C14 90.3(10) . . . . ?
C10 C9 C14 C30 1.2(14) . . . . ?
N3 C9 C14 C30 -177.3(9) . . . . ?
C10 C9 C14 C18 -179.9(10) . . . . ?
N3 C9 C14 C18 1.6(13) . . . . ?
C30 C14 C18 C19 83.1(12) . . . . ?
C9 C14 C18 C19 -95.7(11) . . . . ?
C30 C14 C18 C20 -41.4(14) . . . . ?
C9 C14 C18 C20 139.7(10) . . . . ?
C9 C14 C30 C12 -0.8(16) . . . . ?
C18 C14 C30 C12 -179.7(11) . . . . ?
C14 C30 C12 C11 1(2) . . . . ?
C30 C12 C11 C10 -1(2) . . . . ?
C14 C9 C10 C11 -1.4(15) . . . . ?
N3 C9 C10 C11 177.2(9) . . . . ?
C14 C9 C10 C15 -178.1(10) . . . . ?
N3 C9 C10 C15 0.4(14) . . . . ?
C12 C11 C10 C9 1.1(18) . . . . ?
C12 C11 C10 C15 178.0(12) . . . . ?
C9 C10 C15 C17 98.1(14) . . . . ?
C11 C10 C15 C17 -78.6(15) . . . . ?
C9 C10 C15 C16 -134.3(12) . . . . ?
C11 C10 C15 C16 49.0(15) . . . . ?
N2 C7 C8 N3 0.2(10) . . . . ?
C6 N3 C8 C7 -0.8(10) . . . . ?
C9 N3 C8 C7 -178.8(8) . . . . ?
C7 N2 C6 N3 -0.9(9) . . . . ?
C5 N2 C6 N3 -180.0(7) . . . . ?
C7 N2 C6 Mn1 -179.9(6) . . . . ?
C5 N2 C6 Mn1 1.1(10) . . . . ?
C8 N3 C6 N2 1.0(9) . . . . ?
C9 N3 C6 N2 179.0(8) . . . . ?
C8 N3 C6 Mn1 179.6(7) . . . . ?
C9 N3 C6 Mn1 -2.5(14) . . . . ?
C25 C26 O6 C28 -170.6(17) . . . . ?
C26 O6 C28 C29 -177.8(16) . . . . ?
